data_4335066
loop_
_publ_author_name
'Peter Comba'
'Michael Morgen'
'Hubert Wadepohl'

_publ_section_title
;
 Tuning of the Properties of Transition-Metal Bispidine Complexes by
 Variation of the Basicity of the Aromatic Donor Groups
;
_journal_name_full 'Inorganic Chemistry'
_journal_page_first 6481
_journal_page_last 6501
_journal_paper_doi 10.1021/ic4004214
_journal_volume 52
_journal_year 2013
_chemical_absolute_configuration unk
_chemical_formula_sum 'C25 H30 N4 O5'
_chemical_formula_weight 466.53
_space_group_crystal_system orthorhombic
_space_group_IT_number 46
_space_group_name_Hall 'I 2 -2a'
_space_group_name_H-M_alt 'I m a 2'
_symmetry_cell_setting orthorhombic
_symmetry_Int_Tables_number 46
_symmetry_space_group_name_Hall 'I 2 -2a'
_symmetry_space_group_name_H-M 'I m a 2'
_atom_sites_solution_hydrogens difmap
_atom_sites_solution_primary direct
_atom_sites_solution_secondary difmap
_audit_block_code co_mimo35
_audit_creation_date
;
'Fri Jan 25 10:29:32 2013'
;
_audit_creation_method SHELXL-2012
_audit_update_record 'Fri Jan 25 11:06:15 CET 2013'
_cell_angle_alpha 90
_cell_angle_beta 90
_cell_angle_gamma 90
_cell_formula_units_Z 4
_cell_length_a 21.7325(3)
_cell_length_b 14.04059(14)
_cell_length_c 7.83516(8)
_cell_measurement_reflns_used 14560
_cell_measurement_temperature 99.9(3)
_cell_measurement_theta_max 27.4350
_cell_measurement_theta_min 3.9950
_cell_volume 2390.80(5)
_computing_cell_refinement
;
CrysAlisPro, Agilent Technologies,
Version 1.171.36.24 (release 03-12-2012 CrysAlis171 .NET)
(compiled Dec  3 2012,18:21:49)
;
_computing_data_collection
;
CrysAlisPro, Agilent Technologies,
Version 1.171.36.24 (release 03-12-2012 CrysAlis171 .NET)
(compiled Dec  3 2012,18:21:49)
;
_computing_data_reduction
;
CrysAlisPro, Agilent Technologies,
Version 1.171.36.24 (release 03-12-2012 CrysAlis171 .NET)
(compiled Dec  3 2012,18:21:49)
;
_computing_publication_material 'encif (Wadepohl, 2012); encifer 1.4 (CCDC, 2011)'
_computing_structure_refinement 'SHELXL-2012 (Sheldrick, 2012)'
_computing_structure_solution 'SHELXS-97 (Sheldrick, 1997)'
_diffrn_ambient_temperature 99.9(3)
_diffrn_detector 'CCD plate'
_diffrn_detector_area_resol_mean 15.9241
_diffrn_detector_type 'Agilent EOS'
_diffrn_measured_fraction_theta_full 0.995
_diffrn_measured_fraction_theta_max 0.969
_diffrn_measurement_details
;
  1 omega  -46.00   47.00   1.0000   15.0000
omega____ theta____ kappa____ phi______ frames
    -       15.3858  -79.0000   16.0000 93

  2 omega  -47.00   45.00   1.0000   15.0000
omega____ theta____ kappa____ phi______ frames
    -       15.3858  -77.0000  120.0000 92

  3 omega   14.00   40.00   1.0000   15.0000
omega____ theta____ kappa____ phi______ frames
    -       15.3858   57.0000 -180.0000 26

  4 omega  -13.00   86.00   1.0000   15.0000
omega____ theta____ kappa____ phi______ frames
    -       15.3858   77.0000   30.0000 99

  5 omega   -6.00   84.00   1.0000   15.0000
omega____ theta____ kappa____ phi______ frames
    -       15.3858   57.0000  -60.0000 90

  6 omega   -7.00   85.00   1.0000   15.0000
omega____ theta____ kappa____ phi______ frames
    -       15.3858   77.0000  150.0000 92

  7 omega  -56.00   15.00   1.0000   15.0000
omega____ theta____ kappa____ phi______ frames
    -       15.3858  -38.0000 -120.0000 71

  8 omega  -46.00  -13.00   1.0000   15.0000
omega____ theta____ kappa____ phi______ frames
    -      -15.9327   77.0000  120.0000 33

  9 omega  -46.00  -19.00   1.0000   15.0000
omega____ theta____ kappa____ phi______ frames
    -      -15.9327   77.0000   60.0000 27

 10 omega  -78.00  -45.00   1.0000   15.0000
omega____ theta____ kappa____ phi______ frames
    -      -15.9327  -57.0000 -150.0000 33

 11 omega  -46.00   46.00   1.0000   15.0000
omega____ theta____ kappa____ phi______ frames
    -      -15.9327   77.0000  150.0000 92

 12 omega  -46.00  -16.00   1.0000   15.0000
omega____ theta____ kappa____ phi______ frames
    -      -15.9327   77.0000 -180.0000 30

 13 omega  -46.00  -20.00   1.0000   15.0000
omega____ theta____ kappa____ phi______ frames
    -      -15.9327   77.0000 -150.0000 26

 14 omega  -48.00   14.00   1.0000   15.0000
omega____ theta____ kappa____ phi______ frames
    -      -15.9327   80.0000  -45.0000 62

 15 omega  -48.00  -22.00   1.0000   15.0000
omega____ theta____ kappa____ phi______ frames
    -      -15.9327   80.0000  -72.0000 26

 16 omega  -46.00  -17.00   1.0000   15.0000
omega____ theta____ kappa____ phi______ frames
    -      -15.9327   77.0000   30.0000 29

 17 omega  -48.00   -3.00   1.0000   15.0000
omega____ theta____ kappa____ phi______ frames
    -      -15.9327   80.0000 -117.0000 45

 18 omega  -15.00   86.00   1.0000   15.0000
omega____ theta____ kappa____ phi______ frames
    -       15.3858   77.0000 -120.0000 101

 19 omega  -53.00   12.00   1.0000   15.0000
omega____ theta____ kappa____ phi______ frames
    -       15.3858  -57.0000   60.0000 65

 20 omega  -53.00   37.00   1.0000   15.0000
omega____ theta____ kappa____ phi______ frames
    -       15.3858  -57.0000  -90.0000 90

 21 omega  -15.00   86.00   1.0000   15.0000
omega____ theta____ kappa____ phi______ frames
    -       15.3858   77.0000    0.0000 101

 22 omega  -53.00   37.00   1.0000   15.0000
omega____ theta____ kappa____ phi______ frames
    -       15.3858  -57.0000  150.0000 90

 23 omega  -48.00   24.00   1.0000   15.0000
omega____ theta____ kappa____ phi______ frames
    -      -15.9327   80.0000 -117.0000 72

 24 omega  -85.00    5.00   1.0000   15.0000
omega____ theta____ kappa____ phi______ frames
    -      -15.9327  -57.0000   90.0000 90

;
_diffrn_measurement_device '\k-geometry diffractometer'
_diffrn_measurement_device_type 'Agilent SuperNova, Dual, Cu at zero, Eos'
_diffrn_measurement_method '\w scans'
_diffrn_measurement_specimen_support 'polyimid foil'
_diffrn_orient_matrix_UB_11 0.0321041000
_diffrn_orient_matrix_UB_12 -0.0038523000
_diffrn_orient_matrix_UB_13 0.0146829000
_diffrn_orient_matrix_UB_21 -0.0015023000
_diffrn_orient_matrix_UB_22 -0.0496343000
_diffrn_orient_matrix_UB_23 -0.0163601000
_diffrn_orient_matrix_UB_31 0.0056441000
_diffrn_orient_matrix_UB_32 0.0086088000
_diffrn_orient_matrix_UB_33 -0.0878290000
_diffrn_radiation_monochromator mirror
_diffrn_radiation_probe x-ray
_diffrn_radiation_type 'Mo K\a'
_diffrn_radiation_wavelength 0.7107
_diffrn_reflns_av_R_equivalents 0.0525
_diffrn_reflns_av_unetI/netI 0.0234
_diffrn_reflns_Laue_measured_fraction_full 0.995
_diffrn_reflns_Laue_measured_fraction_max 0.969
_diffrn_reflns_limit_h_max 28
_diffrn_reflns_limit_h_min -28
_diffrn_reflns_limit_k_max 17
_diffrn_reflns_limit_k_min -18
_diffrn_reflns_limit_l_max 10
_diffrn_reflns_limit_l_min -10
_diffrn_reflns_number 34290
_diffrn_reflns_point_group_measured_fraction_full 0.997
_diffrn_reflns_point_group_measured_fraction_max 0.955
_diffrn_reflns_theta_full 25.242
_diffrn_reflns_theta_max 27.865
_diffrn_reflns_theta_min 3.455
_diffrn_source 'microfocus X-Ray tube'
_diffrn_source_type 'Agilent SuperNova (Mo) x-ray Source'
_exptl_absorpt_coefficient_mu 0.092
_exptl_absorpt_correction_T_max 1.00000
_exptl_absorpt_correction_T_min 0.91042
_exptl_absorpt_correction_type multi-scan
_exptl_absorpt_process_details
;
CrysAlisPro, Agilent Technologies,
Version 1.171.36.24 (release 03-12-2012 CrysAlis171 .NET)
(compiled Dec  3 2012,18:21:49)
empirical absorption correction using spherical harmonics,
 implemented in SCALE3 ABSPACK scaling algorithm.
;
_exptl_crystal_colour colourless
_exptl_crystal_density_diffrn 1.296
_exptl_crystal_description block
_exptl_crystal_F_000 992
_exptl_crystal_size_max 0.150
_exptl_crystal_size_mid 0.110
_exptl_crystal_size_min 0.110
_refine_diff_density_max 0.741
_refine_diff_density_min -0.243
_refine_diff_density_rms 0.082
_refine_ls_abs_structure_details
;
 Flack x determined using 1158 quotients [(I+)-(I-)]/[(I+)+(I-)]
 (Parsons and Flack (2004), Acta Cryst. A60, s61).
;
_refine_ls_abs_structure_Flack 0.3(4)
_refine_ls_extinction_method none
_refine_ls_goodness_of_fit_ref 1.126
_refine_ls_hydrogen_treatment mixed
_refine_ls_matrix_type full
_refine_ls_number_parameters 185
_refine_ls_number_reflns 2794
_refine_ls_number_restraints 1
_refine_ls_restrained_S_all 1.125
_refine_ls_R_factor_all 0.0607
_refine_ls_R_factor_gt 0.0579
_refine_ls_shift/su_max 0.000
_refine_ls_shift/su_mean 0.000
_refine_ls_structure_factor_coef Fsqd
_refine_ls_weighting_details
;
 w=1/[\s^2^(Fo^2^)+(0.1105P)^2^+1.3122P]
 where P=(Fo^2^+2Fc^2^)/3
;
_refine_ls_weighting_scheme calc
_refine_ls_wR_factor_gt 0.1563
_refine_ls_wR_factor_ref 0.1599
_reflns_Friedel_coverage 0.834
_reflns_Friedel_fraction_full 0.999
_reflns_Friedel_fraction_max 0.939
_reflns_number_gt 2642
_reflns_number_total 2794
_reflns_threshold_expression 'I > 2\s(I)'
_cod_data_source_file ic4004214_si_004_4.cif
_cod_data_source_block co_mimo35
_cod_original_cell_volume 2390.80(4)
_cod_database_code 4335066
_audit_block_refno 1336
_shelx_space_group_comment
;
The symmetry employed for this shelxl refinement is uniquely defined
by the following loop, which should always be used as a source of
symmetry information in preference to the above space-group names.
They are only intended as comments.
;
_shelx_estimated_absorpt_t_min 0.986
_shelx_estimated_absorpt_t_max 0.990
_shelxl_version_number 2012-9
_cell_oxdiff_length_a 21.7370(6)
_cell_oxdiff_length_b 14.0393(3)
_cell_oxdiff_length_c 7.83426(15)
_cell_oxdiff_angle_alpha 89.9920(17)
_cell_oxdiff_angle_beta 90.0047(18)
_cell_oxdiff_angle_gamma 89.982(2)
_cell_oxdiff_volume 2390.80(10)
_cell_oxdiff_measurement_reflns_used 14560
_reflns_odcompleteness_completeness 99.51
_reflns_odcompleteness_theta 24.97
_reflns_odcompleteness_iscentric 1

loop_
_symmetry_equiv_pos_as_xyz
'x, y, z'
'-x, -y, z'
'-x+1/2, y, z'
'x+1/2, -y, z'
'x+1/2, y+1/2, z+1/2'
'-x+1/2, -y+1/2, z+1/2'
'-x+1, y+1/2, z+1/2'
'x+1, -y+1/2, z+1/2'

loop_
_atom_site_label
_atom_site_type_symbol
_atom_site_fract_x
_atom_site_fract_y
_atom_site_fract_z
_atom_site_U_iso_or_equiv
_atom_site_adp_type
_atom_site_occupancy
_atom_site_site_symmetry_order
_atom_site_calc_flag
_atom_site_refinement_flags_posn
_atom_site_refinement_flags_adp
_atom_site_refinement_flags_occupancy
O1 O 0.60184(10) 0.33089(16) -0.0790(3) 0.0254(5) Uani 1 1 d . . .
O2 O 0.63028(10) 0.42394(16) -0.2976(3) 0.0225(5) Uani 1 1 d . . .
O5 O 0.7500 0.3309(2) -0.2434(4) 0.0199(6) Uani 1 2 d S T P
N1 N 0.58431(12) 0.5814(2) -0.0261(4) 0.0244(6) Uani 1 1 d . . .
N3 N 0.7500 0.5849(2) -0.0049(5) 0.0167(7) Uani 1 2 d S T P
N7 N 0.7500 0.4232(2) 0.2199(4) 0.0188(7) Uani 1 2 d S T P
C1 C 0.69228(13) 0.4290(2) -0.0499(4) 0.0162(6) Uani 1 1 d . . .
C2 C 0.69213(12) 0.54017(19) -0.0586(4) 0.0162(6) Uani 1 1 d . . .
H2 H 0.6817(17) 0.552(3) -0.180(6) 0.019 Uiso 1 1 d . U .
C8 C 0.69488(13) 0.3890(2) 0.1350(4) 0.0169(6) Uani 1 1 d . . .
H8A H 0.6552(19) 0.408(3) 0.197(5) 0.020 Uiso 1 1 d . U .
H8B H 0.6939(17) 0.316(3) 0.129(5) 0.020 Uiso 1 1 d . U .
C9 C 0.7500 0.3916(3) -0.1344(5) 0.0149(7) Uani 1 2 d S T P
C10 C 0.63598(13) 0.3888(2) -0.1414(4) 0.0180(6) Uani 1 1 d . . .
C11 C 0.57795(16) 0.3899(3) -0.3927(5) 0.0299(8) Uani 1 1 d . . .
H11A H 0.5790(7) 0.4166(19) -0.508(4) 0.045 Uiso 1 1 calc R U .
H11B H 0.5400(13) 0.4098(18) -0.336(3) 0.045 Uiso 1 1 calc R U .
H11C H 0.5793(7) 0.320(2) -0.399(3) 0.045 Uiso 1 1 calc R U .
C14 C 0.63940(13) 0.57808(19) 0.0516(4) 0.0183(6) Uani 1 1 d . . .
C15 C 0.64773(14) 0.5990(2) 0.2239(4) 0.0196(6) Uani 1 1 d . . .
H15 H 0.6867(18) 0.589(3) 0.269(6) 0.024 Uiso 1 1 d . U .
C16 C 0.59811(15) 0.6278(2) 0.3226(4) 0.0228(7) Uani 1 1 d . . .
C17 C 0.54110(14) 0.6331(2) 0.2416(5) 0.0270(7) Uani 1 1 d . . .
H17 H 0.507(2) 0.657(3) 0.303(6) 0.032 Uiso 1 1 d . U .
C18 C 0.53686(15) 0.6103(2) 0.0695(5) 0.0273(7) Uani 1 1 d . . .
H18 H 0.498(2) 0.614(3) 0.021(6) 0.033 Uiso 1 1 d . U .
C19 C 0.60512(16) 0.6509(3) 0.5088(5) 0.0292(7) Uani 1 1 d . . .
H19A H 0.6471(14) 0.6312(19) 0.5484(16) 0.044 Uiso 1 1 calc R U .
H19B H 0.5731(13) 0.6158(18) 0.576(2) 0.044 Uiso 1 1 calc R U .
H19C H 0.5999(12) 0.721(2) 0.5262(8) 0.044 Uiso 1 1 calc R U .
C20 C 0.7500 0.6840(3) -0.0632(7) 0.0233(9) Uani 1 2 d S T P
H20A H 0.7500 0.6910 -0.1944 0.035 Uiso 1 2 d R U P
H20B H 0.7854 0.7143 -0.0137 0.035 Uiso 1 1 d R U .
C21 C 0.7500 0.3973(3) 0.4023(5) 0.0225(9) Uani 1 2 d S T P
H21A H 0.7500 0.3261 0.4215 0.034 Uiso 1 2 d R U P
H21B H 0.7863 0.4287 0.4624 0.034 Uiso 1 1 d R U .

loop_
_atom_site_aniso_label
_atom_site_aniso_U_11
_atom_site_aniso_U_22
_atom_site_aniso_U_33
_atom_site_aniso_U_23
_atom_site_aniso_U_13
_atom_site_aniso_U_12
O1 0.0199(10) 0.0234(11) 0.0328(13) 0.0016(9) -0.0010(9) -0.0041(8)
O2 0.0205(10) 0.0274(12) 0.0197(10) -0.0028(8) -0.0031(9) -0.0035(8)
O5 0.0226(14) 0.0201(14) 0.0169(13) -0.0034(11) 0.000 0.000
N1 0.0171(12) 0.0281(13) 0.0279(15) -0.0001(11) -0.0017(11) -0.0002(10)
N3 0.0157(16) 0.0147(15) 0.0196(16) 0.0004(13) 0.000 0.000
N7 0.0230(17) 0.0212(17) 0.0123(16) -0.0007(13) 0.000 0.000
C1 0.0190(14) 0.0153(12) 0.0143(12) -0.0012(10) -0.0015(10) -0.0008(10)
C2 0.0170(13) 0.0168(12) 0.0148(12) 0.0016(11) -0.0013(10) -0.0001(10)
C8 0.0187(14) 0.0163(13) 0.0158(13) 0.0010(10) 0.0020(10) -0.0002(10)
C9 0.0145(18) 0.0164(17) 0.0137(17) 0.0047(14) 0.000 0.000
C10 0.0163(13) 0.0192(13) 0.0187(14) -0.0028(11) 0.0004(11) 0.0014(10)
C11 0.0259(16) 0.0313(17) 0.0324(18) -0.0027(14) -0.0106(14) -0.0032(13)
C14 0.0173(13) 0.0167(12) 0.0209(14) 0.0029(11) 0.0016(11) 0.0019(10)
C15 0.0206(14) 0.0202(13) 0.0179(14) -0.0006(11) -0.0016(11) 0.0031(10)
C16 0.0250(15) 0.0191(14) 0.0243(15) 0.0009(11) 0.0060(13) -0.0012(11)
C17 0.0165(14) 0.0292(16) 0.0354(18) 0.0014(14) 0.0100(13) 0.0018(11)
C18 0.0150(14) 0.0313(17) 0.0356(19) -0.0059(15) -0.0017(13) 0.0025(11)
C19 0.0335(17) 0.0277(16) 0.0264(17) -0.0018(13) 0.0106(13) 0.0015(13)
C20 0.0189(18) 0.0185(19) 0.033(2) 0.0033(18) 0.000 0.000
C21 0.032(2) 0.0199(19) 0.016(2) 0.0013(15) 0.000 0.000

loop_
_atom_type_symbol
_atom_type_description
_atom_type_scat_dispersion_real
_atom_type_scat_dispersion_imag
_atom_type_scat_source
C C 0.0033 0.0016 'International Tables Vol C Tables 4.2.6.8 and 6.1.1.4'
H H 0.0000 0.0000 'International Tables Vol C Tables 4.2.6.8 and 6.1.1.4'
N N 0.0061 0.0033 'International Tables Vol C Tables 4.2.6.8 and 6.1.1.4'
O O 0.0106 0.0060 'International Tables Vol C Tables 4.2.6.8 and 6.1.1.4'

loop_
_geom_angle_atom_site_label_1
_geom_angle_atom_site_label_2
_geom_angle_atom_site_label_3
_geom_angle
_geom_angle_site_symmetry_1
_geom_angle_site_symmetry_3
C10 O2 C11 115.3(3) . .
C18 N1 C14 116.3(3) . .
C20 N3 C2 108.5(2) . .
C20 N3 C2 108.5(2) . 3_655
C2 N3 C2 118.0(3) . 3_655
C8 N7 C8 111.2(3) . 3_655
C8 N7 C21 111.2(2) . .
C8 N7 C21 111.2(2) 3_655 .
C9 C1 C10 109.3(2) . .
C9 C1 C8 104.6(2) . .
C10 C1 C8 109.5(2) . .
C9 C1 C2 109.3(2) . .
C10 C1 C2 110.3(2) . .
C8 C1 C2 113.7(2) . .
N3 C2 C14 109.3(2) . .
N3 C2 C1 114.4(2) . .
C14 C2 C1 108.9(2) . .
N3 C2 H2 114(2) . .
C14 C2 H2 108(2) . .
C1 C2 H2 102(2) . .
N7 C8 C1 109.7(2) . .
N7 C8 H8A 113(2) . .
C1 C8 H8A 109(2) . .
N7 C8 H8B 112(2) . .
C1 C8 H8B 109(2) . .
H8A C8 H8B 105(3) . .
O5 C9 C1 123.74(17) . 3_655
O5 C9 C1 123.74(17) . .
C1 C9 C1 112.0(3) 3_655 .
O1 C10 O2 124.7(3) . .
O1 C10 C1 123.5(3) . .
O2 C10 C1 111.8(2) . .
O2 C11 H11A 109.5 . .
O2 C11 H11B 109.5 . .
H11A C11 H11B 109.5 . .
O2 C11 H11C 109.5 . .
H11A C11 H11C 109.5 . .
H11B C11 H11C 109.5 . .
N1 C14 C15 123.2(3) . .
N1 C14 C2 115.1(3) . .
C15 C14 C2 121.5(3) . .
C16 C15 C14 120.0(3) . .
C16 C15 H15 123(3) . .
C14 C15 H15 117(3) . .
C15 C16 C17 117.0(3) . .
C15 C16 C19 121.7(3) . .
C17 C16 C19 121.4(3) . .
C18 C17 C16 119.2(3) . .
C18 C17 H17 122(3) . .
C16 C17 H17 119(3) . .
N1 C18 C17 124.2(3) . .
N1 C18 H18 119(3) . .
C17 C18 H18 117(3) . .
C16 C19 H19A 109.5 . .
C16 C19 H19B 109.5 . .
H19A C19 H19B 109.5 . .
C16 C19 H19C 109.5 . .
H19A C19 H19C 109.5 . .
H19B C19 H19C 109.5 . .
N3 C20 H20A 113.6 . .
N3 C20 H20B 107.1 . .
H20A C20 H20B 111.1 . .
N7 C21 H21A 112.9 . .
N7 C21 H21B 109.9 . .
H21A C21 H21B 111.0 . .

loop_
_geom_bond_atom_site_label_1
_geom_bond_atom_site_label_2
_geom_bond_distance
_geom_bond_site_symmetry_2
O1 C10 1.205(4) .
O2 C10 1.326(4) .
O2 C11 1.441(4) .
O5 C9 1.206(5) .
N1 C18 1.338(4) .
N1 C14 1.344(4) .
N3 C20 1.465(5) .
N3 C2 1.467(3) .
N3 C2 1.467(3) 3_655
N7 C8 1.452(3) .
N7 C8 1.452(3) 3_655
N7 C21 1.475(5) .
C1 C9 1.513(3) .
C1 C10 1.527(4) .
C1 C8 1.555(4) .
C1 C2 1.562(4) .
C2 C14 1.530(4) .
C2 H2 0.99(4) .
C8 H8A 1.02(4) .
C8 H8B 1.03(4) .
C9 C1 1.513(3) 3_655
C11 H11A 0.98(3) .
C11 H11B 0.98(3) .
C11 H11C 0.98(3) .
C14 C15 1.394(4) .
C15 C16 1.387(4) .
C15 H15 0.93(4) .
C16 C17 1.394(5) .
C16 C19 1.503(5) .
C17 C18 1.389(5) .
C17 H17 0.95(5) .
C18 H18 0.92(5) .
C19 H19A 1.00(3) .
C19 H19B 1.00(3) .
C19 H19C 1.00(3) .
C20 H20A 1.0326 .
C20 H20B 0.9610 .
C21 H21A 1.0113 .
C21 H21B 1.0184 .

loop_
_geom_torsion_atom_site_label_1
_geom_torsion_atom_site_label_2
_geom_torsion_atom_site_label_3
_geom_torsion_atom_site_label_4
_geom_torsion
_geom_torsion_site_symmetry_1
_geom_torsion_site_symmetry_4
C20 N3 C2 C14 -73.1(3) . .
C2 N3 C2 C14 163.0(2) 3_655 .
C20 N3 C2 C1 164.4(3) . .
C2 N3 C2 C1 40.6(5) 3_655 .
C9 C1 C2 N3 -48.2(3) . .
C10 C1 C2 N3 -168.4(3) . .
C8 C1 C2 N3 68.2(3) . .
C9 C1 C2 C14 -170.9(2) . .
C10 C1 C2 C14 68.9(3) . .
C8 C1 C2 C14 -54.5(3) . .
C8 N7 C8 C1 -63.0(4) 3_655 .
C21 N7 C8 C1 172.5(2) . .
C9 C1 C8 N7 60.2(3) . .
C10 C1 C8 N7 177.2(2) . .
C2 C1 C8 N7 -59.0(3) . .
C10 C1 C9 O5 -8.0(5) . .
C8 C1 C9 O5 109.1(4) . .
C2 C1 C9 O5 -128.8(4) . .
C10 C1 C9 C1 179.9(2) . 3_655
C8 C1 C9 C1 -63.0(4) . 3_655
C2 C1 C9 C1 59.1(4) . 3_655
C11 O2 C10 O1 1.6(4) . .
C11 O2 C10 C1 -179.7(2) . .
C9 C1 C10 O1 110.2(3) . .
C8 C1 C10 O1 -3.8(4) . .
C2 C1 C10 O1 -129.7(3) . .
C9 C1 C10 O2 -68.6(3) . .
C8 C1 C10 O2 177.4(2) . .
C2 C1 C10 O2 51.6(3) . .
C18 N1 C14 C15 2.8(5) . .
C18 N1 C14 C2 177.2(3) . .
N3 C2 C14 N1 149.7(3) . .
C1 C2 C14 N1 -84.6(3) . .
N3 C2 C14 C15 -35.8(4) . .
C1 C2 C14 C15 89.9(3) . .
N1 C14 C15 C16 -2.1(5) . .
C2 C14 C15 C16 -176.1(3) . .
C14 C15 C16 C17 0.8(4) . .
C14 C15 C16 C19 179.9(3) . .
C15 C16 C17 C18 -0.3(5) . .
C19 C16 C17 C18 -179.5(3) . .
C14 N1 C18 C17 -2.4(5) . .
C16 C17 C18 N1 1.2(5) . .
